data_4064509
loop_
_publ_author_name
'Marinescu, Smaranda C.'
'Schrock, Richard R.'
'M\"uller, Peter'
'Takase, Michael K.'
'Hoveyda, Amir H.'

_publ_section_title
;
 Room Temperature Z-Selective Homocoupling of \a Olefins by Tungsten
 Catalysts.
;
_journal_issue 7
_journal_name_full Organometallics
_journal_page_first 1780
_journal_page_last 1782
_journal_paper_doi 10.1021/om200150c
_journal_volume 30
_journal_year 2011
_chemical_formula_sum 'C59 H86 N2 O W'
_chemical_formula_weight 1023.15
_chemical_name_systematic
; 
 ? 
;
_space_group_IT_number 14
_symmetry_cell_setting monoclinic
_symmetry_space_group_name_Hall '-P 2yn'
_symmetry_space_group_name_H-M 'P 1 21/n 1'
_atom_sites_solution_hydrogens geom
_atom_sites_solution_primary direct
_atom_sites_solution_secondary difmap
_audit_creation_method SHELXL-97
_cell_angle_alpha 90.00
_cell_angle_beta 100.2540(10)
_cell_angle_gamma 90.00
_cell_formula_units_Z 4
_cell_length_a 13.0576(2)
_cell_length_b 12.8834(2)
_cell_length_c 33.4802(6)
_cell_measurement_reflns_used 9357
_cell_measurement_temperature 100(2)
_cell_measurement_theta_max 69.55
_cell_measurement_theta_min 3.46
_cell_volume 5542.29(16)
_computing_cell_refinement 'SAINT 7.46A (Bruker-AXS, 2009)'
_computing_data_collection 'APEX2 v2009.9.0 (Bruker-AXS, 2009)'
_computing_data_reduction 'SAINT 7.46A (Bruker-AXS, 2009)'
_computing_molecular_graphics 'Bruker SHELXTL'
_computing_publication_material 'Bruker SHELXTL'
_computing_structure_refinement 'SHELXL-97 (Sheldrick, 2008)'
_computing_structure_solution 'SHELXS-97 (Sheldrick, 2008)'
_diffrn_ambient_temperature 100(2)
_diffrn_detector_area_resol_mean 8.3
_diffrn_measured_fraction_theta_full 1.000
_diffrn_measured_fraction_theta_max 1.000
_diffrn_measurement_device_type 'Bruker Smart APEX CCD'
_diffrn_measurement_method '\f and \w scans'
_diffrn_radiation_monochromator graphite
_diffrn_radiation_source 'fine-focus sealed tube'
_diffrn_radiation_type CuK\a
_diffrn_radiation_wavelength 1.54178
_diffrn_reflns_av_R_equivalents 0.0325
_diffrn_reflns_av_sigmaI/netI 0.0144
_diffrn_reflns_limit_h_max 15
_diffrn_reflns_limit_h_min -15
_diffrn_reflns_limit_k_max 15
_diffrn_reflns_limit_k_min -13
_diffrn_reflns_limit_l_max 40
_diffrn_reflns_limit_l_min -40
_diffrn_reflns_number 110804
_diffrn_reflns_theta_full 69.31
_diffrn_reflns_theta_max 69.31
_diffrn_reflns_theta_min 2.68
_exptl_absorpt_coefficient_mu 4.136
_exptl_absorpt_correction_T_max 0.6825
_exptl_absorpt_correction_T_min 0.4917
_exptl_absorpt_correction_type multi-scan
_exptl_absorpt_process_details 'SADABS (Sheldrick, 2009)'
_exptl_crystal_colour orange
_exptl_crystal_density_diffrn 1.226
_exptl_crystal_density_method 'not measured'
_exptl_crystal_description block
_exptl_crystal_F_000 2144
_exptl_crystal_size_max 0.20
_exptl_crystal_size_mid 0.15
_exptl_crystal_size_min 0.10
_refine_diff_density_max 2.585
_refine_diff_density_min -0.986
_refine_diff_density_rms 0.073
_refine_ls_extinction_method none
_refine_ls_goodness_of_fit_ref 1.077
_refine_ls_hydrogen_treatment mixed
_refine_ls_matrix_type full
_refine_ls_number_parameters 698
_refine_ls_number_reflns 10376
_refine_ls_number_restraints 258
_refine_ls_restrained_S_all 1.070
_refine_ls_R_factor_all 0.0314
_refine_ls_R_factor_gt 0.0288
_refine_ls_shift/su_max 0.006
_refine_ls_shift/su_mean 0.000
_refine_ls_structure_factor_coef Fsqd
_refine_ls_weighting_details 'calc w=1/[\s^2^(Fo^2^)+(0.0336P)^2^+9.3260P] where P=(Fo^2^+2Fc^2^)/3'
_refine_ls_weighting_scheme calc
_refine_ls_wR_factor_gt 0.0704
_refine_ls_wR_factor_ref 0.0721
_reflns_number_gt 9598
_reflns_number_total 10376
_reflns_threshold_expression >2sigma(I)
_cod_data_source_file om200150c_si_002.cif
_cod_data_source_block d10129
_cod_depositor_comments
;
The following automatic conversions were performed:

'_symmetry_cell_setting' value 'Monoclinic' changed to 'monoclinic'
according to /home/saulius/struct/CIF-dictionaries/cif_core.dic
dictionary named 'cif_core.dic' version 2.4.1 from 2010-06-29.

Automatic conversion script
Id: cif_fix_values 1715 2011-07-08 13:25:40Z adriana 
;
_cod_original_sg_symbol_H-M P2(1)/n
_cod_database_code 4064509

loop_
_symmetry_equiv_pos_as_xyz
'x, y, z'
'-x+1/2, y+1/2, -z+1/2'
'-x, -y, -z'
'x-1/2, -y-1/2, z-1/2'

loop_
_atom_site_label
_atom_site_type_symbol
_atom_site_fract_x
_atom_site_fract_y
_atom_site_fract_z
_atom_site_U_iso_or_equiv
_atom_site_adp_type
_atom_site_occupancy
_atom_site_symmetry_multiplicity
_atom_site_calc_flag
_atom_site_refinement_flags
_atom_site_disorder_assembly
_atom_site_disorder_group
W1 W 0.638326(9) 0.621432(9) 0.310952(3) 0.01972(5) Uani 1 1 d . . .
C1 C 0.5029(2) 0.7005(2) 0.32403(9) 0.0264(6) Uani 1 1 d D . .
H1A H 0.521(2) 0.694(3) 0.3535(6) 0.032 Uiso 1 1 d D . .
H1B H 0.4389(18) 0.660(2) 0.3149(10) 0.032 Uiso 1 1 d D . .
C2 C 0.4875(3) 0.8130(2) 0.31038(10) 0.0353(7) Uani 1 1 d D . .
H2A H 0.438(2) 0.858(2) 0.3235(10) 0.042 Uiso 1 1 d D . .
H2B H 0.465(3) 0.819(3) 0.2809(6) 0.042 Uiso 1 1 d D . .
C3 C 0.5939(3) 0.8629(2) 0.32087(10) 0.0377(7) Uani 1 1 d D . .
H3A H 0.592(3) 0.9371(16) 0.3121(11) 0.045 Uiso 1 1 d D . .
H3B H 0.610(3) 0.870(3) 0.3503(6) 0.045 Uiso 1 1 d D . .
C4 C 0.6707(2) 0.7890(2) 0.30577(9) 0.0282(6) Uani 1 1 d D . .
H4A H 0.7426(16) 0.805(3) 0.3176(10) 0.034 Uiso 1 1 d D . .
H4B H 0.664(3) 0.796(3) 0.2765(6) 0.034 Uiso 1 1 d D . .
N1 N 0.79225(17) 0.60940(17) 0.33448(7) 0.0229(5) Uani 1 1 d . . .
C5 C 0.7732(2) 0.7066(2) 0.39833(8) 0.0305(6) Uani 1 1 d . . .
H5A H 0.8167 0.7239 0.4245 0.046 Uiso 1 1 calc R . .
H5B H 0.7173 0.6596 0.4028 0.046 Uiso 1 1 calc R . .
H5C H 0.7429 0.7702 0.3852 0.046 Uiso 1 1 calc R . .
C6 C 0.8383(2) 0.6548(2) 0.37172(8) 0.0256(6) Uani 1 1 d . . .
C7 C 0.9420(2) 0.6386(2) 0.37762(9) 0.0313(6) Uani 1 1 d . . .
H7 H 0.9913 0.6612 0.4003 0.038 Uiso 1 1 calc R . .
C8 C 0.9645(2) 0.5814(2) 0.34369(9) 0.0300(6) Uani 1 1 d . . .
H8 H 1.0314 0.5592 0.3399 0.036 Uiso 1 1 calc R . .
C9 C 0.8738(2) 0.5644(2) 0.31786(8) 0.0256(6) Uani 1 1 d . . .
C10 C 0.8549(2) 0.5014(2) 0.27984(9) 0.0335(6) Uani 1 1 d . . .
H10A H 0.9215 0.4851 0.2717 0.050 Uiso 1 1 calc R . .
H10B H 0.8113 0.5410 0.2582 0.050 Uiso 1 1 calc R . .
H10C H 0.8193 0.4368 0.2846 0.050 Uiso 1 1 calc R . .
N2 N 0.61062(18) 0.60465(18) 0.25872(7) 0.0257(5) Uani 1 1 d . . .
C11 C 0.5841(2) 0.6077(2) 0.21686(8) 0.0226(5) Uani 1 1 d . . .
C12 C 0.5278(2) 0.6932(2) 0.19922(8) 0.0242(5) Uani 1 1 d . . .
H12 H 0.5059 0.7451 0.2160 0.029 Uiso 1 1 calc R . .
C17 C 0.4458(3) 0.7967(3) 0.13834(9) 0.0393(8) Uani 1 1 d . . .
H17A H 0.3903 0.8147 0.1533 0.059 Uiso 1 1 calc R . .
H17B H 0.4154 0.7814 0.1100 0.059 Uiso 1 1 calc R . .
H17C H 0.4942 0.8552 0.1393 0.059 Uiso 1 1 calc R . .
C13 C 0.5035(2) 0.7029(2) 0.15733(8) 0.0262(6) Uani 1 1 d . . .
C14 C 0.5367(2) 0.6258(2) 0.13348(8) 0.0279(6) Uani 1 1 d . . .
H14 H 0.5215 0.6324 0.1048 0.033 Uiso 1 1 calc R . .
C15 C 0.5918(2) 0.5390(2) 0.15053(9) 0.0317(6) Uani 1 1 d . . .
C18 C 0.6251(4) 0.4567(3) 0.12356(10) 0.0536(10) Uani 1 1 d . . .
H18A H 0.5851 0.4641 0.0960 0.080 Uiso 1 1 calc R . .
H18B H 0.6124 0.3879 0.1342 0.080 Uiso 1 1 calc R . .
H18C H 0.6994 0.4646 0.1229 0.080 Uiso 1 1 calc R . .
C16 C 0.6152(2) 0.5307(2) 0.19264(8) 0.0295(6) Uani 1 1 d . . .
H16 H 0.6526 0.4721 0.2048 0.035 Uiso 1 1 calc R . .
O1 O 0.58216(13) 0.51160(13) 0.33917(5) 0.0194(4) Uani 1 1 d . . .
C21 C 0.50052(19) 0.46848(19) 0.35309(7) 0.0191(5) Uani 1 1 d . . .
C22 C 0.4202(2) 0.4210(2) 0.32589(7) 0.0204(5) Uani 1 1 d . . .
C31 C 0.41625(19) 0.4112(2) 0.28088(7) 0.0202(5) Uani 1 1 d . . .
C32 C 0.4824(2) 0.3396(2) 0.26596(8) 0.0218(5) Uani 1 1 d . . .
C37 C 0.5688(2) 0.2835(2) 0.29463(8) 0.0253(6) Uani 1 1 d . . .
H37 H 0.5906 0.3296 0.3187 0.030 Uiso 1 1 calc R . .
C38 C 0.6647(2) 0.2643(3) 0.27544(10) 0.0383(7) Uani 1 1 d . . .
H38A H 0.6486 0.2116 0.2541 0.057 Uiso 1 1 calc R . .
H38B H 0.7220 0.2399 0.2963 0.057 Uiso 1 1 calc R . .
H38C H 0.6850 0.3291 0.2636 0.057 Uiso 1 1 calc R . .
C39 C 0.5307(3) 0.1820(3) 0.31011(12) 0.0460(9) Uani 1 1 d . . .
H39A H 0.4699 0.1955 0.3228 0.069 Uiso 1 1 calc R . .
H39B H 0.5863 0.1513 0.3301 0.069 Uiso 1 1 calc R . .
H39C H 0.5114 0.1339 0.2874 0.069 Uiso 1 1 calc R . .
C33 C 0.4647(2) 0.3174(2) 0.22454(8) 0.0241(5) Uani 1 1 d . . .
H33 H 0.5087 0.2689 0.2145 0.029 Uiso 1 1 calc R . .
C34 C 0.3844(2) 0.3642(2) 0.19739(8) 0.0249(6) Uani 1 1 d . . .
C40 C 0.3644(2) 0.3304(3) 0.15306(8) 0.0306(6) Uani 1 1 d . . .
H40 H 0.4325 0.3084 0.1461 0.037 Uiso 1 1 calc R . .
C41 C 0.3212(3) 0.4170(3) 0.12383(9) 0.0414(8) Uani 1 1 d . . .
H41A H 0.2509 0.4351 0.1279 0.062 Uiso 1 1 calc R . .
H41B H 0.3186 0.3935 0.0958 0.062 Uiso 1 1 calc R . .
H41C H 0.3663 0.4781 0.1290 0.062 Uiso 1 1 calc R . .
C42 C 0.2917(3) 0.2367(3) 0.14694(9) 0.0357(7) Uani 1 1 d . . .
H42A H 0.3213 0.1806 0.1652 0.053 Uiso 1 1 calc R . .
H42B H 0.2836 0.2129 0.1187 0.053 Uiso 1 1 calc R . .
H42C H 0.2236 0.2563 0.1530 0.053 Uiso 1 1 calc R . .
C35 C 0.3238(2) 0.4379(2) 0.21238(8) 0.0251(6) Uani 1 1 d . . .
H35 H 0.2710 0.4726 0.1940 0.030 Uiso 1 1 calc R . .
C36 C 0.3381(2) 0.4628(2) 0.25379(8) 0.0218(5) Uani 1 1 d . . .
C43 C 0.2684(2) 0.5452(2) 0.26761(8) 0.0240(5) Uani 1 1 d . . .
H43 H 0.2956 0.5598 0.2969 0.029 Uiso 1 1 calc R . .
C44 C 0.2712(2) 0.6475(2) 0.24412(9) 0.0296(6) Uani 1 1 d . . .
H44A H 0.3436 0.6698 0.2457 0.044 Uiso 1 1 calc R . .
H44B H 0.2325 0.7010 0.2560 0.044 Uiso 1 1 calc R . .
H44C H 0.2393 0.6369 0.2156 0.044 Uiso 1 1 calc R . .
C45 C 0.1559(2) 0.5075(2) 0.26416(9) 0.0292(6) Uani 1 1 d . . .
H45A H 0.1274 0.4912 0.2358 0.044 Uiso 1 1 calc R . .
H45B H 0.1138 0.5620 0.2737 0.044 Uiso 1 1 calc R . .
H45C H 0.1543 0.4451 0.2808 0.044 Uiso 1 1 calc R . .
C23 C 0.3388(2) 0.3750(2) 0.34157(8) 0.0251(6) Uani 1 1 d . . .
H23 H 0.2835 0.3428 0.3235 0.030 Uiso 1 1 calc R . .
C24 C 0.3369(2) 0.3754(2) 0.38298(8) 0.0278(6) Uani 1 1 d . . .
H24 H 0.2803 0.3451 0.3930 0.033 Uiso 1 1 calc R . .
C25 C 0.4187(2) 0.4205(2) 0.40950(8) 0.0253(6) Uani 1 1 d . . .
H25 H 0.4181 0.4196 0.4378 0.030 Uiso 1 1 calc R . .
C26 C 0.5015(2) 0.4671(2) 0.39530(7) 0.0203(5) Uani 1 1 d . . .
C51 C 0.5898(2) 0.5088(2) 0.42585(7) 0.0206(5) Uani 1 1 d . . .
C52 C 0.6852(2) 0.4545(2) 0.43386(8) 0.0218(5) Uani 1 1 d . . .
C57 C 0.7051(2) 0.3574(2) 0.41011(8) 0.0249(6) Uani 1 1 d . . .
H57 H 0.6428 0.3455 0.3885 0.030 Uiso 1 1 calc R . .
C58 C 0.7997(2) 0.3700(2) 0.38967(9) 0.0322(6) Uani 1 1 d . . .
H58A H 0.7905 0.4313 0.3721 0.048 Uiso 1 1 calc R . .
H58B H 0.8072 0.3082 0.3734 0.048 Uiso 1 1 calc R . .
H58C H 0.8623 0.3786 0.4104 0.048 Uiso 1 1 calc R . .
C59 C 0.7200(3) 0.2612(2) 0.43774(11) 0.0441(8) Uani 1 1 d . . .
H59A H 0.7270 0.1993 0.4214 0.066 Uiso 1 1 calc R . .
H59B H 0.6595 0.2532 0.4511 0.066 Uiso 1 1 calc R . .
H59C H 0.7829 0.2696 0.4583 0.066 Uiso 1 1 calc R . .
C53 C 0.7623(2) 0.4879(2) 0.46554(8) 0.0234(5) Uani 1 1 d . . .
H53 H 0.8273 0.4527 0.4704 0.028 Uiso 1 1 calc R . .
C54 C 0.7470(2) 0.5712(2) 0.49029(8) 0.0237(5) Uani 1 1 d . . .
C60 C 0.8306(2) 0.6024(2) 0.52612(8) 0.0283(6) Uani 1 1 d . . .
H60 H 0.8004 0.6575 0.5416 0.034 Uiso 1 1 calc R . .
C61 C 0.9258(3) 0.6487(3) 0.51196(10) 0.0400(7) Uani 1 1 d . . .
H61A H 0.9564 0.5968 0.4962 0.060 Uiso 1 1 calc R . .
H61B H 0.9773 0.6692 0.5356 0.060 Uiso 1 1 calc R . .
H61C H 0.9048 0.7097 0.4950 0.060 Uiso 1 1 calc R . .
C62 C 0.8608(3) 0.5109(3) 0.55488(9) 0.0365(7) Uani 1 1 d . . .
H62A H 0.7995 0.4870 0.5654 0.055 Uiso 1 1 calc R . .
H62B H 0.9148 0.5328 0.5775 0.055 Uiso 1 1 calc R . .
H62C H 0.8874 0.4541 0.5401 0.055 Uiso 1 1 calc R . .
C55 C 0.6538(2) 0.6249(2) 0.48142(8) 0.0237(5) Uani 1 1 d . . .
H55 H 0.6432 0.6831 0.4976 0.028 Uiso 1 1 calc R . .
C56 C 0.5745(2) 0.5961(2) 0.44932(8) 0.0216(5) Uani 1 1 d . . .
C63 C 0.4749(2) 0.6605(2) 0.44125(8) 0.0258(6) Uani 1 1 d . . .
H63 H 0.4311 0.6348 0.4156 0.031 Uiso 1 1 calc R . .
C64 C 0.4123(2) 0.6480(3) 0.47559(9) 0.0347(7) Uani 1 1 d . . .
H64A H 0.3976 0.5742 0.4791 0.052 Uiso 1 1 calc R . .
H64B H 0.3466 0.6862 0.4688 0.052 Uiso 1 1 calc R . .
H64C H 0.4527 0.6754 0.5009 0.052 Uiso 1 1 calc R . .
C65 C 0.4975(2) 0.7765(2) 0.43568(9) 0.0339(7) Uani 1 1 d . . .
H65A H 0.5340 0.8052 0.4614 0.051 Uiso 1 1 calc R . .
H65B H 0.4319 0.8138 0.4272 0.051 Uiso 1 1 calc R . .
H65C H 0.5412 0.7842 0.4149 0.051 Uiso 1 1 calc R . .
C1S C 0.4649(5) 0.0893(2) 0.42194(18) 0.0846(17) Uani 0.796(3) 1 d PRDU A 1
H1S1 H 0.4790 0.1401 0.4018 0.127 Uiso 0.796(3) 1 calc PR A 1
H1S2 H 0.4577 0.0201 0.4096 0.127 Uiso 0.796(3) 1 calc PR A 1
H1S3 H 0.5225 0.0891 0.4451 0.127 Uiso 0.796(3) 1 calc PR A 1
C2S C 0.3647(6) 0.1180(8) 0.4363(2) 0.0670(16) Uani 0.796(3) 1 d PDU A 1
H2S1 H 0.3723 0.1891 0.4477 0.080 Uiso 0.796(3) 1 calc PR A 1
H2S2 H 0.3078 0.1197 0.4124 0.080 Uiso 0.796(3) 1 calc PR A 1
C3S C 0.3333(7) 0.0479(7) 0.4672(3) 0.0635(14) Uani 0.796(3) 1 d PDU A 1
H3S1 H 0.3286 -0.0239 0.4565 0.076 Uiso 0.796(3) 1 calc PR A 1
H3S2 H 0.3881 0.0489 0.4918 0.076 Uiso 0.796(3) 1 calc PR A 1
C4S C 0.2326(6) 0.0759(5) 0.47882(19) 0.0738(14) Uani 0.796(3) 1 d PDU A 1
H4S1 H 0.1787 0.0788 0.4540 0.089 Uiso 0.796(3) 1 calc PR A 1
H4S2 H 0.2387 0.1463 0.4909 0.089 Uiso 0.796(3) 1 calc PR A 1
C5S C 0.1964(8) 0.0015(6) 0.5087(3) 0.112(3) Uani 0.796(3) 1 d PDU A 1
H5S1 H 0.1314 0.0272 0.5159 0.168 Uiso 0.796(3) 1 calc PR A 1
H5S2 H 0.2498 -0.0032 0.5333 0.168 Uiso 0.796(3) 1 calc PR A 1
H5S3 H 0.1847 -0.0673 0.4963 0.168 Uiso 0.796(3) 1 calc PR A 1
C1T C 0.418(4) 0.111(3) 0.4029(12) 0.071(5) Uani 0.115(4) 1 d PDU B 2
H1T1 H 0.3940 0.1481 0.3774 0.107 Uiso 0.115(4) 1 calc PR B 2
H1T2 H 0.4247 0.0368 0.3973 0.107 Uiso 0.115(4) 1 calc PR B 2
H1T3 H 0.4860 0.1384 0.4158 0.107 Uiso 0.115(4) 1 calc PR B 2
C2T C 0.341(5) 0.126(6) 0.4309(17) 0.065(3) Uani 0.115(4) 1 d PDU B 2
H2T1 H 0.3474 0.1974 0.4418 0.078 Uiso 0.115(4) 1 calc PR B 2
H2T2 H 0.2698 0.1176 0.4151 0.078 Uiso 0.115(4) 1 calc PR B 2
C3T C 0.355(6) 0.051(5) 0.4657(17) 0.066(3) Uani 0.115(4) 1 d PDU B 2
H3T1 H 0.4291 0.0530 0.4790 0.079 Uiso 0.115(4) 1 calc PR B 2
H3T2 H 0.3401 -0.0194 0.4547 0.079 Uiso 0.115(4) 1 calc PR B 2
C4T C 0.290(3) 0.070(3) 0.4974(9) 0.070(3) Uani 0.115(4) 1 d PDU B 2
H4T1 H 0.2172 0.0483 0.4867 0.084 Uiso 0.115(4) 1 calc PR B 2
H4T2 H 0.2885 0.1456 0.5031 0.084 Uiso 0.115(4) 1 calc PR B 2
C5T C 0.328(3) 0.013(3) 0.5364(9) 0.068(7) Uani 0.115(4) 1 d PDU B 2
H5T1 H 0.2792 0.0246 0.5552 0.102 Uiso 0.115(4) 1 calc PR B 2
H5T2 H 0.3967 0.0395 0.5486 0.102 Uiso 0.115(4) 1 calc PR B 2
H5T3 H 0.3323 -0.0610 0.5308 0.102 Uiso 0.115(4) 1 calc PR B 2
C1U C 0.103(3) 0.815(3) 0.4768(12) 0.061(11) Uani 0.089(3) 1 d PDU C -3
H1U1 H 0.0992 0.7698 0.4529 0.091 Uiso 0.089(3) 1 calc PR C -3
H1U2 H 0.0861 0.7740 0.4995 0.091 Uiso 0.089(3) 1 calc PR C -3
H1U3 H 0.1733 0.8431 0.4841 0.091 Uiso 0.089(3) 1 calc PR C -3
C2U C 0.026(4) 0.902(4) 0.4672(13) 0.055(10) Uani 0.089(3) 1 d PDU C -3
H2U1 H -0.0431 0.8719 0.4565 0.066 Uiso 0.089(3) 1 calc PR C -3
H2U2 H 0.0468 0.9448 0.4454 0.066 Uiso 0.089(3) 1 calc PR C -3
C3U C 0.017(4) 0.971(3) 0.5025(12) 0.054(10) Uani 0.089(3) 1 d PDU C -3
H3U1 H -0.0154 0.9303 0.5221 0.064 Uiso 0.089(3) 1 calc PR C -3
H3U2 H 0.0884 0.9895 0.5163 0.064 Uiso 0.089(3) 1 calc PR C -3
C4U C -0.043(4) 1.068(3) 0.4925(13) 0.054(10) Uani 0.089(3) 1 d PDU C -3
H4U1 H -0.1137 1.0494 0.4778 0.064 Uiso 0.089(3) 1 calc PR C -3
H4U2 H -0.0092 1.1097 0.4738 0.064 Uiso 0.089(3) 1 calc PR C -3
C5U C -0.056(4) 1.135(4) 0.5280(15) 0.056(12) Uani 0.089(3) 1 d PDU C -3
H5U1 H -0.1028 1.1926 0.5187 0.085 Uiso 0.089(3) 1 calc PR C -3
H5U2 H 0.0125 1.1624 0.5406 0.085 Uiso 0.089(3) 1 calc PR C -3
H5U3 H -0.0845 1.0934 0.5479 0.085 Uiso 0.089(3) 1 calc PR C -3

loop_
_atom_site_aniso_label
_atom_site_aniso_U_11
_atom_site_aniso_U_22
_atom_site_aniso_U_33
_atom_site_aniso_U_23
_atom_site_aniso_U_13
_atom_site_aniso_U_12
W1 0.02407(7) 0.02054(7) 0.01396(7) 0.00138(4) 0.00179(4) 0.00059(4)
C1 0.0290(14) 0.0268(14) 0.0238(13) 0.0002(11) 0.0059(11) 0.0053(11)
C2 0.0430(18) 0.0290(16) 0.0339(16) 0.0024(13) 0.0071(14) 0.0139(13)
C3 0.055(2) 0.0232(15) 0.0364(17) 0.0004(13) 0.0120(15) 0.0029(14)
C4 0.0374(16) 0.0218(14) 0.0248(14) 0.0032(11) 0.0037(12) -0.0032(12)
N1 0.0227(11) 0.0247(12) 0.0200(11) 0.0032(9) 0.0007(9) -0.0025(9)
C5 0.0390(16) 0.0314(15) 0.0201(13) 0.0019(11) 0.0023(12) -0.0052(12)
C6 0.0297(14) 0.0254(14) 0.0199(13) 0.0047(11) -0.0003(11) -0.0048(11)
C7 0.0325(15) 0.0320(15) 0.0268(14) 0.0055(12) -0.0018(12) -0.0074(12)
C8 0.0264(14) 0.0300(15) 0.0341(15) 0.0072(12) 0.0069(12) -0.0007(12)
C9 0.0272(14) 0.0233(13) 0.0274(14) 0.0055(11) 0.0076(11) -0.0010(11)
C10 0.0349(16) 0.0337(16) 0.0329(16) -0.0011(13) 0.0088(13) -0.0001(13)
N2 0.0303(12) 0.0252(12) 0.0212(11) 0.0024(9) 0.0037(9) 0.0010(9)
C11 0.0250(13) 0.0265(14) 0.0155(12) 0.0025(10) 0.0020(10) -0.0040(10)
C12 0.0237(13) 0.0289(14) 0.0203(13) 0.0001(11) 0.0052(10) 0.0019(11)
C17 0.0396(17) 0.051(2) 0.0269(15) 0.0066(14) 0.0044(13) 0.0179(15)
C13 0.0219(13) 0.0342(15) 0.0222(13) 0.0044(11) 0.0032(10) 0.0030(11)
C14 0.0311(14) 0.0357(16) 0.0162(12) 0.0028(11) 0.0026(11) 0.0012(12)
C15 0.0424(17) 0.0309(15) 0.0216(14) -0.0008(12) 0.0054(12) 0.0038(13)
C18 0.088(3) 0.048(2) 0.0237(16) -0.0020(15) 0.0081(17) 0.029(2)
C16 0.0396(16) 0.0257(14) 0.0223(14) 0.0043(11) 0.0035(12) 0.0082(12)
O1 0.0214(9) 0.0199(9) 0.0164(8) 0.0033(7) 0.0018(7) -0.0020(7)
C21 0.0205(12) 0.0188(12) 0.0181(12) 0.0022(9) 0.0041(10) 0.0029(10)
C22 0.0216(12) 0.0233(13) 0.0160(12) 0.0002(10) 0.0030(10) 0.0027(10)
C31 0.0203(12) 0.0246(13) 0.0152(12) -0.0025(10) 0.0020(9) -0.0035(10)
C32 0.0206(12) 0.0248(13) 0.0192(12) -0.0008(10) 0.0018(10) -0.0010(10)
C37 0.0228(13) 0.0308(15) 0.0205(13) -0.0063(11) -0.0006(10) 0.0020(11)
C38 0.0248(15) 0.0490(19) 0.0402(17) -0.0023(15) 0.0036(13) 0.0098(13)
C39 0.0333(17) 0.047(2) 0.053(2) 0.0208(17) -0.0039(15) 0.0028(15)
C33 0.0227(13) 0.0294(14) 0.0210(13) -0.0042(11) 0.0055(10) 0.0018(11)
C34 0.0255(13) 0.0329(15) 0.0160(12) -0.0017(11) 0.0032(10) -0.0017(11)
C40 0.0314(15) 0.0448(18) 0.0160(13) -0.0041(12) 0.0054(11) 0.0037(13)
C41 0.058(2) 0.0478(19) 0.0168(14) 0.0001(13) 0.0040(13) -0.0006(16)
C42 0.0432(17) 0.0399(17) 0.0221(14) -0.0072(13) 0.0009(12) 0.0018(14)
C35 0.0258(13) 0.0316(15) 0.0167(12) 0.0025(11) 0.0003(10) 0.0028(11)
C36 0.0201(12) 0.0270(14) 0.0187(12) -0.0017(10) 0.0047(10) -0.0006(10)
C43 0.0229(13) 0.0290(14) 0.0195(12) -0.0021(11) 0.0022(10) 0.0026(11)
C44 0.0291(14) 0.0322(15) 0.0266(14) 0.0014(12) 0.0028(11) 0.0054(12)
C45 0.0241(14) 0.0349(16) 0.0288(14) -0.0038(12) 0.0053(11) 0.0021(12)
C23 0.0223(13) 0.0312(15) 0.0208(13) -0.0023(11) 0.0007(10) -0.0024(11)
C24 0.0245(13) 0.0377(16) 0.0221(13) 0.0014(11) 0.0066(11) -0.0021(12)
C25 0.0267(14) 0.0335(15) 0.0158(12) -0.0003(11) 0.0039(10) 0.0034(11)
C26 0.0234(13) 0.0208(12) 0.0156(12) 0.0001(10) 0.0008(10) 0.0044(10)
C51 0.0235(13) 0.0236(13) 0.0144(11) 0.0016(10) 0.0022(10) 0.0010(10)
C52 0.0259(13) 0.0240(13) 0.0155(12) 0.0001(10) 0.0037(10) 0.0016(10)
C57 0.0260(13) 0.0249(14) 0.0220(13) -0.0052(11) -0.0006(10) 0.0037(11)
C58 0.0412(17) 0.0287(15) 0.0288(15) -0.0055(12) 0.0123(13) 0.0026(12)
C59 0.069(2) 0.0265(16) 0.0427(19) -0.0008(14) 0.0253(17) 0.0041(15)
C53 0.0234(13) 0.0264(14) 0.0193(12) 0.0009(10) 0.0011(10) 0.0039(10)
C54 0.0284(14) 0.0261(14) 0.0157(12) 0.0007(10) 0.0014(10) -0.0001(11)
C60 0.0310(15) 0.0328(15) 0.0186(13) -0.0051(11) -0.0026(11) 0.0033(12)
C61 0.0364(17) 0.050(2) 0.0298(16) -0.0059(14) -0.0040(13) -0.0078(15)
C62 0.0445(18) 0.0378(17) 0.0216(14) -0.0052(12) -0.0094(12) 0.0061(14)
C55 0.0320(14) 0.0227(13) 0.0158(12) -0.0020(10) 0.0028(10) 0.0011(11)
C56 0.0265(13) 0.0223(13) 0.0157(12) 0.0015(10) 0.0031(10) 0.0029(10)
C63 0.0308(14) 0.0273(14) 0.0178(12) -0.0018(11) 0.0003(11) 0.0068(11)
C64 0.0326(16) 0.0401(17) 0.0322(16) -0.0005(13) 0.0077(13) 0.0125(13)
C65 0.0436(17) 0.0292(15) 0.0275(15) -0.0014(12) 0.0024(13) 0.0126(13)
C1S 0.101(4) 0.067(4) 0.082(5) 0.013(4) 0.007(3) -0.009(3)
C2S 0.106(4) 0.038(3) 0.052(3) -0.007(2) 0.001(3) -0.015(3)
C3S 0.103(4) 0.037(2) 0.045(2) -0.0071(18) -0.001(2) -0.003(3)
C4S 0.116(4) 0.048(3) 0.056(3) 0.000(2) 0.014(3) 0.010(3)
C5S 0.155(7) 0.088(5) 0.103(6) 0.026(4) 0.051(5) 0.009(5)
C1T 0.105(11) 0.044(10) 0.063(9) 0.003(9) 0.010(8) -0.008(10)
C2T 0.104(7) 0.036(6) 0.050(5) -0.005(5) 0.002(5) -0.009(6)
C3T 0.107(6) 0.039(5) 0.048(5) -0.005(4) 0.002(5) -0.006(6)
C4T 0.111(7) 0.043(6) 0.054(5) -0.001(5) 0.008(5) -0.002(6)
C5T 0.110(18) 0.036(13) 0.056(9) 0.002(10) 0.009(10) -0.013(14)
C1U 0.06(2) 0.08(3) 0.040(16) 0.022(16) -0.004(17) -0.009(18)
C2U 0.05(2) 0.08(3) 0.027(13) 0.021(15) -0.009(14) -0.011(17)
C3U 0.04(2) 0.09(3) 0.025(13) 0.022(16) -0.010(13) -0.008(17)
C4U 0.04(2) 0.09(3) 0.024(13) 0.022(17) -0.012(14) -0.007(17)
C5U 0.03(3) 0.10(3) 0.032(16) 0.016(19) -0.006(17) -0.005(19)

loop_
_atom_type_symbol
_atom_type_description
_atom_type_scat_dispersion_real
_atom_type_scat_dispersion_imag
_atom_type_scat_source
C C 0.0181 0.0091 'International Tables Vol C Tables 4.2.6.8 and 6.1.1.4'
H H 0.0000 0.0000 'International Tables Vol C Tables 4.2.6.8 and 6.1.1.4'
N N 0.0311 0.0180 'International Tables Vol C Tables 4.2.6.8 and 6.1.1.4'
O O 0.0492 0.0322 'International Tables Vol C Tables 4.2.6.8 and 6.1.1.4'
W W -5.4734 5.5774 'International Tables Vol C Tables 4.2.6.8 and 6.1.1.4'

loop_
_geom_angle_atom_site_label_1
_geom_angle_atom_site_label_2
_geom_angle_atom_site_label_3
_geom_angle
N2 W1 O1 112.04(9)
N2 W1 N1 113.32(10)
O1 W1 N1 101.04(8)
N2 W1 C1 103.45(11)
O1 W1 C1 81.31(9)
N1 W1 C1 138.58(10)
N2 W1 C4 92.92(11)
O1 W1 C4 148.59(9)
N1 W1 C4 85.14(10)
C1 W1 C4 74.30(11)
C2 C1 W1 117.3(2)
C2 C1 H1A 113(2)
W1 C1 H1A 96(2)
C2 C1 H1B 110(2)
W1 C1 H1B 112(2)
H1A C1 H1B 108(3)
C3 C2 C1 105.5(2)
C3 C2 H2A 106(2)
C1 C2 H2A 118(2)
C3 C2 H2B 108(2)
C1 C2 H2B 112(2)
H2A C2 H2B 107(3)
C2 C3 C4 106.7(3)
C2 C3 H3A 112(2)
C4 C3 H3A 118(2)
C2 C3 H3B 107(2)
C4 C3 H3B 111(2)
H3A C3 H3B 102(3)
C3 C4 W1 115.8(2)
C3 C4 H4A 112(2)
W1 C4 H4A 111(2)
C3 C4 H4B 109(2)
W1 C4 H4B 101(2)
H4A C4 H4B 107(3)
C9 N1 C6 106.6(2)
C9 N1 W1 130.03(18)
C6 N1 W1 123.25(18)
C6 C5 H5A 109.5
C6 C5 H5B 109.5
H5A C5 H5B 109.5
C6 C5 H5C 109.5
H5A C5 H5C 109.5
H5B C5 H5C 109.5
C7 C6 N1 108.9(3)
C7 C6 C5 130.1(3)
N1 C6 C5 120.9(2)
C6 C7 C8 107.8(3)
C6 C7 H7 126.1
C8 C7 H7 126.1
C9 C8 C7 108.2(3)
C9 C8 H8 125.9
C7 C8 H8 125.9
C8 C9 N1 108.5(3)
C8 C9 C10 128.8(3)
N1 C9 C10 122.5(2)
C9 C10 H10A 109.5
C9 C10 H10B 109.5
H10A C10 H10B 109.5
C9 C10 H10C 109.5
H10A C10 H10C 109.5
H10B C10 H10C 109.5
C11 N2 W1 170.9(2)
N2 C11 C16 121.7(2)
N2 C11 C12 118.0(2)
C16 C11 C12 120.3(2)
C13 C12 C11 120.5(3)
C13 C12 H12 119.7
C11 C12 H12 119.7
C13 C17 H17A 109.5
C13 C17 H17B 109.5
H17A C17 H17B 109.5
C13 C17 H17C 109.5
H17A C17 H17C 109.5
H17B C17 H17C 109.5
C12 C13 C14 118.5(3)
C12 C13 C17 120.5(3)
C14 C13 C17 121.0(3)
C13 C14 C15 121.9(3)
C13 C14 H14 119.1
C15 C14 H14 119.1
C16 C15 C14 118.7(3)
C16 C15 C18 121.2(3)
C14 C15 C18 120.1(3)
C15 C18 H18A 109.5
C15 C18 H18B 109.5
H18A C18 H18B 109.5
C15 C18 H18C 109.5
H18A C18 H18C 109.5
H18B C18 H18C 109.5
C11 C16 C15 120.1(3)
C11 C16 H16 119.9
C15 C16 H16 119.9
C21 O1 W1 149.81(16)
O1 C21 C22 119.9(2)
O1 C21 C26 118.8(2)
C22 C21 C26 121.2(2)
C23 C22 C21 118.2(2)
C23 C22 C31 116.6(2)
C21 C22 C31 125.2(2)
C36 C31 C32 119.9(2)
C36 C31 C22 119.9(2)
C32 C31 C22 119.7(2)
C33 C32 C31 118.8(2)
C33 C32 C37 120.1(2)
C31 C32 C37 121.1(2)
C39 C37 C38 110.2(3)
C39 C37 C32 111.8(2)
C38 C37 C32 112.5(2)
C39 C37 H37 107.4
C38 C37 H37 107.4
C32 C37 H37 107.4
C37 C38 H38A 109.5
C37 C38 H38B 109.5
H38A C38 H38B 109.5
C37 C38 H38C 109.5
H38A C38 H38C 109.5
H38B C38 H38C 109.5
C37 C39 H39A 109.5
C37 C39 H39B 109.5
H39A C39 H39B 109.5
C37 C39 H39C 109.5
H39A C39 H39C 109.5
H39B C39 H39C 109.5
C32 C33 C34 122.1(2)
C32 C33 H33 119.0
C34 C33 H33 119.0
C35 C34 C33 118.1(2)
C35 C34 C40 122.6(3)
C33 C34 C40 119.3(2)
C41 C40 C34 113.3(3)
C41 C40 C42 110.0(3)
C34 C40 C42 110.6(2)
C41 C40 H40 107.6
C34 C40 H40 107.6
C42 C40 H40 107.6
C40 C41 H41A 109.5
C40 C41 H41B 109.5
H41A C41 H41B 109.5
C40 C41 H41C 109.5
H41A C41 H41C 109.5
H41B C41 H41C 109.5
C40 C42 H42A 109.5
C40 C42 H42B 109.5
H42A C42 H42B 109.5
C40 C42 H42C 109.5
H42A C42 H42C 109.5
H42B C42 H42C 109.5
C34 C35 C36 122.1(2)
C34 C35 H35 119.0
C36 C35 H35 119.0
C35 C36 C31 118.9(2)
C35 C36 C43 118.6(2)
C31 C36 C43 122.6(2)
C36 C43 C45 111.9(2)
C36 C43 C44 111.8(2)
C45 C43 C44 110.0(2)
C36 C43 H43 107.6
C45 C43 H43 107.6
C44 C43 H43 107.6
C43 C44 H44A 109.5
C43 C44 H44B 109.5
H44A C44 H44B 109.5
C43 C44 H44C 109.5
H44A C44 H44C 109.5
H44B C44 H44C 109.5
C43 C45 H45A 109.5
C43 C45 H45B 109.5
H45A C45 H45B 109.5
C43 C45 H45C 109.5
H45A C45 H45C 109.5
H45B C45 H45C 109.5
C24 C23 C22 121.4(2)
C24 C23 H23 119.3
C22 C23 H23 119.3
C25 C24 C23 119.4(3)
C25 C24 H24 120.3
C23 C24 H24 120.3
C24 C25 C26 121.2(2)
C24 C25 H25 119.4
C26 C25 H25 119.4
C25 C26 C21 118.5(2)
C25 C26 C51 118.1(2)
C21 C26 C51 123.3(2)
C56 C51 C52 119.9(2)
C56 C51 C26 120.0(2)
C52 C51 C26 119.8(2)
C53 C52 C51 119.0(2)
C53 C52 C57 118.8(2)
C51 C52 C57 122.2(2)
C58 C57 C52 111.9(2)
C58 C57 C59 109.3(2)
C52 C57 C59 111.2(2)
C58 C57 H57 108.1
C52 C57 H57 108.1
C59 C57 H57 108.1
C57 C58 H58A 109.5
C57 C58 H58B 109.5
H58A C58 H58B 109.5
C57 C58 H58C 109.5
H58A C58 H58C 109.5
H58B C58 H58C 109.5
C57 C59 H59A 109.5
C57 C59 H59B 109.5
H59A C59 H59B 109.5
C57 C59 H59C 109.5
H59A C59 H59C 109.5
H59B C59 H59C 109.5
C54 C53 C52 122.0(2)
C54 C53 H53 119.0
C52 C53 H53 119.0
C55 C54 C53 118.1(2)
C55 C54 C60 121.0(2)
C53 C54 C60 120.9(2)
C54 C60 C61 111.5(2)
C54 C60 C62 111.1(2)
C61 C60 C62 111.3(3)
C54 C60 H60 107.6
C61 C60 H60 107.6
C62 C60 H60 107.6
C60 C61 H61A 109.5
C60 C61 H61B 109.5
H61A C61 H61B 109.5
C60 C61 H61C 109.5
H61A C61 H61C 109.5
H61B C61 H61C 109.5
C60 C62 H62A 109.5
C60 C62 H62B 109.5
H62A C62 H62B 109.5
C60 C62 H62C 109.5
H62A C62 H62C 109.5
H62B C62 H62C 109.5
C54 C55 C56 122.2(2)
C54 C55 H55 118.9
C56 C55 H55 118.9
C55 C56 C51 118.7(2)
C55 C56 C63 118.8(2)
C51 C56 C63 122.5(2)
C56 C63 C64 111.2(2)
C56 C63 C65 111.9(2)
C64 C63 C65 109.4(2)
C56 C63 H63 108.1
C64 C63 H63 108.1
C65 C63 H63 108.1
C63 C64 H64A 109.5
C63 C64 H64B 109.5
H64A C64 H64B 109.5
C63 C64 H64C 109.5
H64A C64 H64C 109.5
H64B C64 H64C 109.5
C63 C65 H65A 109.5
C63 C65 H65B 109.5
H65A C65 H65B 109.5
C63 C65 H65C 109.5
H65A C65 H65C 109.5
H65B C65 H65C 109.5
C2S C1S H1S1 109.5
C2S C1S H1S2 109.5
H1S1 C1S H1S2 109.5
C2S C1S H1S3 109.5
H1S1 C1S H1S3 109.5
H1S2 C1S H1S3 109.5
C3S C2S C1S 115.7(5)
C3S C2S H2S1 108.4
C1S C2S H2S1 108.4
C3S C2S H2S2 108.4
C1S C2S H2S2 108.4
H2S1 C2S H2S2 107.4
C4S C3S C2S 113.7(6)
C4S C3S H3S1 108.8
C2S C3S H3S1 108.8
C4S C3S H3S2 108.8
C2S C3S H3S2 108.8
H3S1 C3S H3S2 107.7
C3S C4S C5S 114.4(6)
C3S C4S H4S1 108.7
C5S C4S H4S1 108.7
C3S C4S H4S2 108.7
C5S C4S H4S2 108.7
H4S1 C4S H4S2 107.6
C4S C5S H5S1 109.5
C4S C5S H5S2 109.5
H5S1 C5S H5S2 109.5
C4S C5S H5S3 109.5
H5S1 C5S H5S3 109.5
H5S2 C5S H5S3 109.5
C2T C1T H1T1 109.5
C2T C1T H1T2 109.5
H1T1 C1T H1T2 109.5
C2T C1T H1T3 109.5
H1T1 C1T H1T3 109.5
H1T2 C1T H1T3 109.5
C3T C2T C1T 114(2)
C3T C2T H2T1 108.8
C1T C2T H2T1 108.8
C3T C2T H2T2 108.8
C1T C2T H2T2 108.8
H2T1 C2T H2T2 107.7
C2T C3T C4T 116(2)
C2T C3T H3T1 108.2
C4T C3T H3T1 108.2
C2T C3T H3T2 108.2
C4T C3T H3T2 108.2
H3T1 C3T H3T2 107.4
C3T C4T C5T 113(2)
C3T C4T H4T1 108.9
C5T C4T H4T1 108.9
C3T C4T H4T2 108.9
C5T C4T H4T2 108.9
H4T1 C4T H4T2 107.7
C4T C5T H5T1 109.5
C4T C5T H5T2 109.5
H5T1 C5T H5T2 109.5
C4T C5T H5T3 109.5
H5T1 C5T H5T3 109.5
H5T2 C5T H5T3 109.5
C2U C1U H1U1 109.5
C2U C1U H1U2 109.5
H1U1 C1U H1U2 109.5
C2U C1U H1U3 109.5
H1U1 C1U H1U3 109.5
H1U2 C1U H1U3 109.5
C1U C2U C3U 115(2)
C1U C2U H2U1 108.6
C3U C2U H2U1 108.6
C1U C2U H2U2 108.6
C3U C2U H2U2 108.6
H2U1 C2U H2U2 107.6
C4U C3U C2U 116(2)
C4U C3U H3U1 108.4
C2U C3U H3U1 108.4
C4U C3U H3U2 108.4
C2U C3U H3U2 108.4
H3U1 C3U H3U2 107.4
C3U C4U C5U 116(2)
C3U C4U H4U1 108.4
C5U C4U H4U1 108.4
C3U C4U H4U2 108.4
C5U C4U H4U2 108.4
H4U1 C4U H4U2 107.4
C4U C5U H5U1 109.5
C4U C5U H5U2 109.5
H5U1 C5U H5U2 109.5
C4U C5U H5U3 109.5
H5U1 C5U H5U3 109.5
H5U2 C5U H5U3 109.5

loop_
_geom_bond_atom_site_label_1
_geom_bond_atom_site_label_2
_geom_bond_distance
W1 N2 1.735(2)
W1 O1 1.9182(17)
W1 N1 2.030(2)
W1 C1 2.153(3)
W1 C4 2.212(3)
C1 C2 1.522(4)
C1 H1A 0.976(18)
C1 H1B 0.984(18)
C2 C3 1.515(5)
C2 H2A 1.023(18)
C2 H2B 0.983(18)
C3 C4 1.532(4)
C3 H3A 1.000(18)
C3 H3B 0.974(18)
C4 H4A 0.974(18)
C4 H4B 0.972(18)
N1 C9 1.411(4)
N1 C6 1.411(3)
C5 C6 1.494(4)
C5 H5A 0.9800
C5 H5B 0.9800
C5 H5C 0.9800
C6 C7 1.349(4)
C7 C8 1.427(4)
C7 H7 0.9500
C8 C9 1.354(4)
C8 H8 0.9500
C9 C10 1.493(4)
C10 H10A 0.9800
C10 H10B 0.9800
C10 H10C 0.9800
N2 C11 1.383(3)
C11 C16 1.388(4)
C11 C12 1.395(4)
C12 C13 1.387(4)
C12 H12 0.9500
C17 C13 1.504(4)
C17 H17A 0.9800
C17 H17B 0.9800
C17 H17C 0.9800
C13 C14 1.392(4)
C14 C15 1.395(4)
C14 H14 0.9500
C15 C16 1.393(4)
C15 C18 1.506(4)
C18 H18A 0.9800
C18 H18B 0.9800
C18 H18C 0.9800
C16 H16 0.9500
O1 C21 1.356(3)
C21 C22 1.401(4)
C21 C26 1.411(3)
C22 C23 1.399(4)
C22 C31 1.504(3)
C31 C36 1.406(4)
C31 C32 1.414(4)
C32 C33 1.394(4)
C32 C37 1.527(4)
C37 C39 1.523(4)
C37 C38 1.526(4)
C37 H37 1.0000
C38 H38A 0.9800
C38 H38B 0.9800
C38 H38C 0.9800
C39 H39A 0.9800
C39 H39B 0.9800
C39 H39C 0.9800
C33 C34 1.396(4)
C33 H33 0.9500
C34 C35 1.385(4)
C34 C40 1.524(4)
C40 C41 1.524(4)
C40 C42 1.527(4)
C40 H40 1.0000
C41 H41A 0.9800
C41 H41B 0.9800
C41 H41C 0.9800
C42 H42A 0.9800
C42 H42B 0.9800
C42 H42C 0.9800
C35 C36 1.403(4)
C35 H35 0.9500
C36 C43 1.523(4)
C43 C45 1.532(4)
C43 C44 1.539(4)
C43 H43 1.0000
C44 H44A 0.9800
C44 H44B 0.9800
C44 H44C 0.9800
C45 H45A 0.9800
C45 H45B 0.9800
C45 H45C 0.9800
C23 C24 1.391(4)
C23 H23 0.9500
C24 C25 1.389(4)
C24 H24 0.9500
C25 C26 1.393(4)
C25 H25 0.9500
C26 C51 1.498(3)
C51 C56 1.406(4)
C51 C52 1.412(4)
C52 C53 1.394(4)
C52 C57 1.529(4)
C57 C58 1.524(4)
C57 C59 1.539(4)
C57 H57 1.0000
C58 H58A 0.9800
C58 H58B 0.9800
C58 H58C 0.9800
C59 H59A 0.9800
C59 H59B 0.9800
C59 H59C 0.9800
C53 C54 1.392(4)
C53 H53 0.9500
C54 C55 1.386(4)
C54 C60 1.525(4)
C60 C61 1.529(4)
C60 C62 1.529(4)
C60 H60 1.0000
C61 H61A 0.9800
C61 H61B 0.9800
C61 H61C 0.9800
C62 H62A 0.9800
C62 H62B 0.9800
C62 H62C 0.9800
C55 C56 1.403(4)
C55 H55 0.9500
C56 C63 1.526(4)
C63 C64 1.533(4)
C63 C65 1.541(4)
C63 H63 1.0000
C64 H64A 0.9800
C64 H64B 0.9800
C64 H64C 0.9800
C65 H65A 0.9800
C65 H65B 0.9800
C65 H65C 0.9800
C1S C2S 1.517(7)
C1S H1S1 0.9800
C1S H1S2 0.9800
C1S H1S3 0.9800
C2S C3S 1.485(7)
C2S H2S1 0.9900
C2S H2S2 0.9900
C3S C4S 1.481(8)
C3S H3S1 0.9900
C3S H3S2 0.9900
C4S C5S 1.521(8)
C4S H4S1 0.9900
C4S H4S2 0.9900
C5S H5S1 0.9800
C5S H5S2 0.9800
C5S H5S3 0.9800
C1T C2T 1.506(16)
C1T H1T1 0.9800
C1T H1T2 0.9800
C1T H1T3 0.9800
C2T C3T 1.491(16)
C2T H2T1 0.9900
C2T H2T2 0.9900
C3T C4T 1.499(16)
C3T H3T1 0.9900
C3T H3T2 0.9900
C4T C5T 1.502(15)
C4T H4T1 0.9900
C4T H4T2 0.9900
C5T H5T1 0.9800
C5T H5T2 0.9800
C5T H5T3 0.9800
C1U C2U 1.499(15)
C1U H1U1 0.9800
C1U H1U2 0.9800
C1U H1U3 0.9800
C2U C3U 1.499(15)
C2U H2U1 0.9900
C2U H2U2 0.9900
C3U C4U 1.493(15)
C3U H3U1 0.9900
C3U H3U2 0.9900
C4U C5U 1.499(15)
C4U H4U1 0.9900
C4U H4U2 0.9900
C5U H5U1 0.9800
C5U H5U2 0.9800
C5U H5U3 0.9800
